data_7705945
loop_
_publ_author_name
'Xu, Tingting'
'He, Minghui'
'Fan, Lihui'
'Zhou, Ping'
'Jiang, Zhenzhen'
'He, Yabing'

_publ_section_title
;
 Engineering ligand conformation by substituent manipulation towards
 diverse copper-tricarboxylate frameworks with tuned gas adsorption
 properties.
;
_journal_issue 2
_journal_name_full 'Dalton transactions (Cambridge, England : 2003)'
_journal_page_first 638
_journal_page_last 646
_journal_paper_doi 10.1039/d0dt03410j
_journal_volume 50
_journal_year 2021
_chemical_formula_moiety '[Cu5(L1)3(OH)(DMF)(H2O)3]11DMF2H2O'
_chemical_formula_sum 'C84 H122 Cu5 N12 O39'
_chemical_formula_weight 2241.63
_space_group_crystal_system monoclinic
_space_group_IT_number 15
_space_group_name_Hall '-C 2yc'
_space_group_name_H-M_alt 'C 1 2/c 1'
_atom_sites_solution_hydrogens mixed
_atom_sites_solution_primary direct
_audit_creation_method
;
FinalCif by Daniel Kratzert, Freiburg 2019,
https://github.com/dkratzert/FinalCif
;
_audit_update_record
;
2020-11-27 deposited with the CCDC.	2020-12-01 downloaded from the CCDC.
;
_cell_angle_alpha 90
_cell_angle_beta 95.246(12)
_cell_angle_gamma 90
_cell_formula_units_Z 8
_cell_length_a 32.031(6)
_cell_length_b 18.235(5)
_cell_length_c 41.925(10)
_cell_measurement_reflns_used 9898
_cell_measurement_temperature 150(2)
_cell_measurement_theta_max 65.1315
_cell_measurement_theta_min 2.7905
_cell_volume 24385(10)
_computing_cell_refinement 'SAINT V8.40B'
_computing_data_collection 'Bruker BIS V6.2.12/2019-08-12'
_computing_data_reduction 'SAINT V8.40B'
_computing_molecular_graphics 'ShelXle (Hu\"bschle 2011)'
_computing_publication_material 'Bruker SHELXTL'
_computing_structure_refinement 'SHELXL-2018/3 (Sheldrick, 2018)'
_computing_structure_solution 'SHELXTL XT 2018/2'
_diffrn_ambient_environment N~2~
_diffrn_ambient_temperature 150(2)
_diffrn_detector CPAD
_diffrn_detector_area_resol_mean 7.41
_diffrn_detector_type 'Bruker PHOTON II'
_diffrn_measured_fraction_theta_full 0.996
_diffrn_measured_fraction_theta_max 0.990
_diffrn_measurement_device 'three-circle diffractometer'
_diffrn_measurement_device_type 'Bruker D8 VENTURE Ius Duo PHOTON II'
_diffrn_measurement_method '\w and \f scans'
_diffrn_measurement_specimen_support 'MiTeGen micromount'
_diffrn_radiation_monochromator 'mirror optics'
_diffrn_radiation_probe x-ray
_diffrn_radiation_type CuK\a
_diffrn_radiation_wavelength 1.54178
_diffrn_reflns_av_R_equivalents 0.0937
_diffrn_reflns_av_unetI/netI 0.0671
_diffrn_reflns_Laue_measured_fraction_full 0.996
_diffrn_reflns_Laue_measured_fraction_max 0.990
_diffrn_reflns_limit_h_max 38
_diffrn_reflns_limit_h_min -36
_diffrn_reflns_limit_k_max 21
_diffrn_reflns_limit_k_min -21
_diffrn_reflns_limit_l_max 50
_diffrn_reflns_limit_l_min -50
_diffrn_reflns_number 120037
_diffrn_reflns_point_group_measured_fraction_full 0.996
_diffrn_reflns_point_group_measured_fraction_max 0.990
_diffrn_reflns_theta_full 67.679
_diffrn_reflns_theta_max 68.409
_diffrn_reflns_theta_min 2.116
_diffrn_source 'Microfocus sealed tube'
_diffrn_source_current 1.1
_diffrn_source_voltage 50.0
_exptl_absorpt_coefficient_mu 1.605
_exptl_absorpt_correction_T_max 0.7531
_exptl_absorpt_correction_T_min 0.5265
_exptl_absorpt_correction_type multi-scan
_exptl_absorpt_process_details
;
SADABS 2016/2: Krause, L., Herbst-Irmer, R., Sheldrick G.M. & Stalke D.,
 J. Appl. Cryst. 48 (2015) 3-10
;
_exptl_crystal_colour blue
_exptl_crystal_density_diffrn 1.221
_exptl_crystal_description plate
_exptl_crystal_F_000 9336
_exptl_crystal_size_max 0.270
_exptl_crystal_size_mid 0.210
_exptl_crystal_size_min 0.090
_refine_diff_density_max 2.084
_refine_diff_density_min -1.329
_refine_diff_density_rms 0.094
_refine_ls_extinction_method none
_refine_ls_goodness_of_fit_ref 1.097
_refine_ls_hydrogen_treatment constr
_refine_ls_matrix_type full
_refine_ls_number_parameters 812
_refine_ls_number_reflns 22189
_refine_ls_number_restraints 647
_refine_ls_restrained_S_all 1.114
_refine_ls_R_factor_all 0.1177
_refine_ls_R_factor_gt 0.0940
_refine_ls_shift/su_max 0.010
_refine_ls_shift/su_mean 0.000
_refine_ls_structure_factor_coef Fsqd
_refine_ls_weighting_details 'w=1/[\s^2^(Fo^2^)+(0.0800P)^2^+120.0000P] where P=(Fo^2^+2Fc^2^)/3'
_refine_ls_weighting_scheme calc
_refine_ls_wR_factor_gt 0.2337
_refine_ls_wR_factor_ref 0.2481
_reflns_Friedel_coverage 0.000
_reflns_number_gt 14737
_reflns_number_total 22189
_reflns_threshold_expression 'I > 2\s(I)'
_cod_data_source_file d0dt03410j2.cif
_cod_data_source_block cu_hyb2020_0m_sq
_cod_depositor_comments 'Adding full bibliography for 7705944--7705945.cif.'
_cod_original_sg_symbol_H-M 'C 2/c'
_cod_database_code 7705945
_shelx_shelxl_version_number 2018/3
_shelx_space_group_comment
;
The symmetry employed for this shelxl refinement is uniquely defined
by the following loop, which should always be used as a source of
symmetry information in preference to the above space-group names.
They are only intended as comments.
;
_shelx_estimated_absorpt_t_min 0.671
_shelx_estimated_absorpt_t_max 0.869
_olex2_diffrn_ambient_temperature_device 'Oxford Cryostream 800'

loop_
_space_group_symop_operation_xyz
'x, y, z'
'-x, y, -z+1/2'
'x+1/2, y+1/2, z'
'-x+1/2, y+1/2, -z+1/2'
'-x, -y, -z'
'x, -y, z-1/2'
'-x+1/2, -y+1/2, -z'
'x+1/2, -y+1/2, z-1/2'

loop_
_atom_site_label
_atom_site_type_symbol
_atom_site_fract_x
_atom_site_fract_y
_atom_site_fract_z
_atom_site_U_iso_or_equiv
_atom_site_adp_type
_atom_site_occupancy
_atom_site_site_symmetry_order
_atom_site_calc_flag
_atom_site_refinement_flags_posn
_atom_site_refinement_flags_adp
_atom_site_refinement_flags_occupancy
_atom_site_disorder_assembly
_atom_site_disorder_group
Cu1 Cu -0.03534(4) 0.85742(6) 0.48459(3) 0.0974(4) Uani 1 1 d . U . . .
O1S O -0.0822(2) 0.8003(4) 0.46280(15) 0.134(2) Uani 1 1 d . U . . .
H1S1 H -0.079998 0.780775 0.442019 0.160 Uiso 1 1 d R U . . .
H1S2 H -0.106938 0.792481 0.473220 0.160 Uiso 1 1 d R U . . .
Cu2 Cu 0.03979(3) 0.98915(5) 0.48150(2) 0.0672(3) Uani 1 1 d . U . . .
O2S O 0.45527(14) 0.9818(3) 0.32251(11) 0.0791(13) Uani 1 1 d . . . . .
H2SA H 0.434014 0.948059 0.327021 0.119 Uiso 1 1 d R U . . .
H2SB H 0.465987 1.015640 0.338453 0.119 Uiso 1 1 d R U . . .
Cu3 Cu 0.23230(2) 0.70093(4) 0.22483(2) 0.0508(2) Uani 1 1 d . U . . .
O3S O 0.2106(2) 0.6311(4) 0.18583(16) 0.147(3) Uani 1 1 d . . . . .
H3S1 H 0.183048 0.611670 0.185152 0.176 Uiso 1 1 d R U . . .
H3S2 H 0.228310 0.618269 0.169704 0.176 Uiso 1 1 d R U . . .
Cu5 Cu 0.47921(2) 0.98128(4) 0.27611(2) 0.0516(2) Uani 1 1 d . U . . .
O4S O 0.00684(14) 0.9217(2) 0.50442(9) 0.0693(11) Uani 1 1 d . U . . .
H4S H 0.023083 0.899008 0.523411 0.083 Uiso 1 1 d R U . . .
Cu4 Cu 0.26070(3) 0.77795(4) 0.27600(2) 0.0525(2) Uani 1 1 d . U . . .
O1_1 O 0.44341(19) 0.6681(3) 0.02473(12) 0.0976(16) Uani 1 1 d . U . . .
C1_1 C 0.4338(3) 0.6248(4) 0.04655(17) 0.0862(18) Uani 1 1 d . U . . .
O2_1 O 0.43243(18) 0.5575(3) 0.04559(11) 0.0867(14) Uani 1 1 d . U . . .
C3_1 C 0.4096(3) 0.6167(4) 0.10111(17) 0.0882(19) Uani 1 1 d . U . . .
H3_1 H 0.407127 0.565132 0.098464 0.106 Uiso 1 1 calc R U . . .
O3_1 O 0.47668(12) 0.9117(2) 0.20975(10) 0.0675(11) Uani 1 1 d . U . . .
C4_1 C 0.4008(3) 0.6500(4) 0.12964(17) 0.0872(19) Uani 1 1 d . U . . .
H4_1 H 0.393294 0.620096 0.146770 0.105 Uiso 1 1 calc R U . . .
O4_1 O 0.44585(11) 0.9028(2) 0.25547(9) 0.0599(9) Uani 1 1 d . U . . .
C5_1 C 0.4027(2) 0.7244(4) 0.13373(16) 0.0738(16) Uani 1 1 d . U . . .
O5_1 O 0.28755(13) 0.7136(2) 0.21027(10) 0.0646(10) Uani 1 1 d . U . . .
C6_1 C 0.4112(3) 0.7681(4) 0.10804(17) 0.0886(18) Uani 1 1 d . U . . .
O6_1 O 0.31252(13) 0.7738(2) 0.25445(9) 0.0635(10) Uani 1 1 d . U . . .
C7_1 C 0.4212(3) 0.7350(4) 0.07984(17) 0.0863(19) Uani 1 1 d . U . . .
H7_1 H 0.427615 0.764579 0.062287 0.104 Uiso 1 1 calc R U . . .
O7_1 O 0.4102(3) 0.8419(3) 0.11224(14) 0.126(2) Uani 1 1 d . U . . .
C8_1 C 0.3958(2) 0.7574(3) 0.16594(15) 0.0655(14) Uani 1 1 d . U . . .
C9_1 C 0.3606(2) 0.7368(3) 0.18126(15) 0.0638(14) Uani 1 1 d . U . . .
H9_1 H 0.340687 0.703706 0.171171 0.077 Uiso 1 1 calc R U . . .
C10_1 C 0.35491(18) 0.7655(3) 0.21160(14) 0.0561(12) Uani 1 1 d . U . . .
C11_1 C 0.38432(17) 0.8123(3) 0.22667(14) 0.0554(12) Uani 1 1 d . U . . .
H11_1 H 0.380932 0.830262 0.247547 0.066 Uiso 1 1 calc R U . . .
C12_1 C 0.41908(18) 0.8330(3) 0.21096(14) 0.0589(13) Uani 1 1 d . U . . .
C13_1 C 0.42453(19) 0.8049(3) 0.18058(15) 0.0650(14) Uani 1 1 d . U . . .
H13_1 H 0.448304 0.819037 0.170042 0.078 Uiso 1 1 calc R U . . .
C14_1 C 0.44968(16) 0.8864(3) 0.22699(14) 0.0564(12) Uani 1 1 d . U . . .
C15_1 C 0.31558(18) 0.7479(3) 0.22671(14) 0.0587(13) Uani 1 1 d . U . . .
C16_1 C 0.4215(5) 0.8895(5) 0.0862(3) 0.178(5) Uani 1 1 d . U . . .
H16A_1 H 0.419322 0.940907 0.092590 0.267 Uiso 1 1 calc R U . . .
H16B_1 H 0.450342 0.878960 0.081561 0.267 Uiso 1 1 calc R U . . .
H16C_1 H 0.402395 0.880312 0.066982 0.267 Uiso 1 1 calc R U . . .
C2_1 C 0.4218(3) 0.6596(4) 0.07712(16) 0.0814(17) Uani 1 1 d . U . . .
O1_2 O -0.0091(2) 0.8381(4) 0.44663(14) 0.1248(19) Uani 1 1 d . U . . .
C1_2 C 0.0175(3) 0.8746(5) 0.43331(18) 0.103(2) Uani 1 1 d . U . . .
O2_2 O 0.0283(2) 0.9382(3) 0.44044(12) 0.1023(16) Uani 1 1 d . U . . .
C3_2 C 0.0369(3) 0.7625(5) 0.4032(2) 0.120(3) Uani 1 1 d . U . . .
H3_2 H 0.025028 0.732675 0.418595 0.144 Uiso 1 1 calc R U . . .
O3_2 O 0.01706(13) 0.5621(3) 0.28827(10) 0.0743(12) Uani 1 1 d . U . . .
C4_2 C 0.0533(3) 0.7309(5) 0.3772(2) 0.116(2) Uani 1 1 d . U . . .
H4_2 H 0.051505 0.679257 0.374280 0.139 Uiso 1 1 calc R U . . .
O4_2 O 0.05749(12) 0.5521(2) 0.24722(10) 0.0680(11) Uani 1 1 d . U . . .
C5_2 C 0.0726(3) 0.7733(4) 0.35505(19) 0.098(2) Uani 1 1 d . U . . .
O5_2 O 0.18122(13) 0.7005(2) 0.24651(10) 0.0721(11) Uani 1 1 d . U . . .
C6_2 C 0.0742(4) 0.8478(5) 0.3595(2) 0.119(2) Uani 1 1 d . U . . .
O6_2 O 0.20410(13) 0.7687(2) 0.28947(10) 0.0711(11) Uani 1 1 d . U . . .
C7_2 C 0.0580(3) 0.8816(5) 0.3858(2) 0.115(2) Uani 1 1 d . U . . .
H7_2 H 0.060908 0.932911 0.389073 0.138 Uiso 1 1 calc R U . . .
O7_2 O 0.0909(3) 0.8881(3) 0.33587(17) 0.148(2) Uani 1 1 d . U . . .
C8_2 C 0.0884(2) 0.7354(4) 0.32713(18) 0.0829(18) Uani 1 1 d . U . . .
C9_2 C 0.0624(2) 0.6781(4) 0.31333(17) 0.0779(17) Uani 1 1 d . U . . .
H9_2 H 0.037131 0.665533 0.322215 0.093 Uiso 1 1 calc R U . . .
C10_2 C 0.07444(19) 0.6408(3) 0.28678(16) 0.0659(14) Uani 1 1 d . U . . .
C11_2 C 0.11118(19) 0.6603(3) 0.27317(15) 0.0636(14) Uani 1 1 d . U . . .
H11_2 H 0.118501 0.636132 0.254385 0.076 Uiso 1 1 calc R U . . .
C12_2 C 0.1367(2) 0.7146(3) 0.28707(16) 0.0686(15) Uani 1 1 d . U . . .
C13_2 C 0.1256(2) 0.7522(4) 0.31442(17) 0.0780(17) Uani 1 1 d . U . . .
H13_2 H 0.143547 0.788972 0.324089 0.094 Uiso 1 1 calc R U . . .
C14_2 C 0.04835(18) 0.5807(3) 0.27311(15) 0.0633(14) Uani 1 1 d . U . . .
C15_2 C 0.1774(2) 0.7304(3) 0.27378(16) 0.0681(15) Uani 1 1 d . U . . .
C16_2 C 0.0930(5) 0.9698(6) 0.3405(3) 0.186(5) Uani 1 1 d . U . . .
H16A_2 H 0.105384 0.992413 0.322350 0.278 Uiso 1 1 calc R U . . .
H16B_2 H 0.064677 0.989151 0.341776 0.278 Uiso 1 1 calc R U . . .
H16C_2 H 0.110359 0.981107 0.360361 0.278 Uiso 1 1 calc R U . . .
C2_2 C 0.0378(3) 0.8391(4) 0.40662(19) 0.106(2) Uani 1 1 d . U . . .
O1_3 O 0.3850(2) 0.5597(4) 0.49165(14) 0.129(2) Uani 1 1 d . U . . .
C1_3 C 0.3961(3) 0.5151(5) 0.47287(17) 0.099(2) Uani 1 1 d D U . . .
O2_3 O 0.42857(18) 0.4784(3) 0.47843(11) 0.0880(14) Uani 1 1 d . U . . .
C3_3 C 0.3884(3) 0.4604(5) 0.41830(19) 0.100(2) Uani 1 1 d . U . . .
H3_3 H 0.413228 0.433216 0.424149 0.120 Uiso 1 1 calc R U . . .
O3_3 O 0.27499(14) 0.6850(2) 0.29659(10) 0.0701(11) Uani 1 1 d . U . . .
C4_3 C 0.3682(3) 0.4557(6) 0.3863(2) 0.111(2) Uani 1 1 d . U . . .
H4A_3 H 0.380291 0.427106 0.370600 0.133 Uiso 0.440(8) 1 calc R U P A 1
O4_3 O 0.25296(15) 0.6202(2) 0.25235(10) 0.0690(11) Uani 1 1 d . U . . .
C5_3 C 0.3321(3) 0.4920(5) 0.3787(2) 0.099(2) Uani 1 1 d . U . . .
O5_3 O 0.25762(13) 0.3586(2) 0.25201(10) 0.0644(10) Uani 1 1 d . U . . .
C6_3 C 0.3142(3) 0.5361(6) 0.4018(2) 0.111(2) Uani 1 1 d . U . . .
H6A_3 H 0.288899 0.562449 0.396758 0.133 Uiso 0.560(8) 1 calc R U P A 2
O6_3 O 0.28349(14) 0.2951(2) 0.29505(10) 0.0696(11) Uani 1 1 d . U . . .
C7_3 C 0.3359(3) 0.5386(6) 0.4325(2) 0.115(2) Uani 1 1 d . U . . .
H7_3 H 0.324260 0.566543 0.448625 0.139 Uiso 1 1 calc R U . . .
C8_3 C 0.3108(3) 0.4903(4) 0.34480(18) 0.0860(18) Uani 1 1 d . U . . .
C9_3 C 0.3004(2) 0.5555(4) 0.32916(17) 0.0808(18) Uani 1 1 d . U . . .
H9_3 H 0.306591 0.600608 0.339889 0.097 Uiso 1 1 calc R U . . .
C10_3 C 0.2812(2) 0.5563(4) 0.29797(16) 0.0705(15) Uani 1 1 d . U . . .
C11_3 C 0.2731(2) 0.4891(3) 0.28201(16) 0.0646(14) Uani 1 1 d . U . . .
H11_3 H 0.260051 0.488664 0.260741 0.077 Uiso 1 1 calc R U . . .
C12_3 C 0.2841(2) 0.4247(3) 0.29704(15) 0.0644(14) Uani 1 1 d . U . . .
C13_3 C 0.3033(2) 0.4243(4) 0.32892(17) 0.0793(17) Uani 1 1 d . U . . .
H13_3 H 0.310881 0.379224 0.339258 0.095 Uiso 1 1 calc R U . . .
C14_3 C 0.2682(2) 0.6255(3) 0.28129(16) 0.0685(15) Uani 1 1 d . U . . .
C15_3 C 0.2753(2) 0.3543(3) 0.28037(15) 0.0624(13) Uani 1 1 d . U . . .
C2_3 C 0.3718(3) 0.5039(5) 0.43995(17) 0.096(2) Uani 1 1 d D U . . .
O7A_3 O 0.2729(5) 0.5751(9) 0.3966(3) 0.125(4) Uani 0.440(8) 1 d D U P A 1
C16A_3 C 0.2570(8) 0.6128(16) 0.4233(5) 0.155(8) Uani 0.440(8) 1 d D U P A 1
H16A_3 H 0.229972 0.635527 0.416328 0.233 Uiso 0.440(8) 1 calc R U P A 1
H16B_3 H 0.253315 0.577643 0.440493 0.233 Uiso 0.440(8) 1 calc R U P A 1
H16C_3 H 0.276969 0.650833 0.431199 0.233 Uiso 0.440(8) 1 calc R U P A 1
O7B_3 O 0.3898(4) 0.4143(8) 0.3646(3) 0.135(4) Uani 0.560(8) 1 d D U P A 2
C16B_3 C 0.4294(6) 0.3773(13) 0.3727(5) 0.166(7) Uani 0.560(8) 1 d D U P A 2
H16D_3 H 0.438104 0.352290 0.353726 0.249 Uiso 0.560(8) 1 calc R U P A 2
H16E_3 H 0.450736 0.413439 0.380247 0.249 Uiso 0.560(8) 1 calc R U P A 2
H16F_3 H 0.426159 0.341332 0.389657 0.249 Uiso 0.560(8) 1 calc R U P A 2
C1_4 C 0.3096(3) 0.9001(6) 0.2978(3) 0.165(3) Uani 1 1 d D U . . .
H1A_4 H 0.311348 0.891334 0.275653 0.198 Uiso 1 1 calc R U . . .
O1_4 O 0.2863(2) 0.8472(4) 0.31356(17) 0.137(3) Uani 1 1 d D U . . .
N1_4 N 0.3314(3) 0.9663(6) 0.31048(19) 0.178(3) Uani 1 1 d D U . . .
C2_4 C 0.3571(3) 0.9987(6) 0.2877(2) 0.233(7) Uani 1 1 d D U . . .
H2A_4 H 0.348727 0.979232 0.266256 0.280 Uiso 1 1 calc R U . . .
H2B_4 H 0.353386 1.052067 0.287580 0.280 Uiso 1 1 calc R U . . .
H2C_4 H 0.386620 0.986902 0.293699 0.280 Uiso 1 1 calc R U . . .
C3_4 C 0.3320(4) 0.9778(6) 0.3449(2) 0.193(5) Uani 1 1 d D U . . .
H3A_4 H 0.310469 0.947199 0.353397 0.290 Uiso 1 1 calc R U . . .
H3B_4 H 0.359633 0.964332 0.355253 0.290 Uiso 1 1 calc R U . . .
H3C_4 H 0.326399 1.029497 0.349135 0.290 Uiso 1 1 calc R U . . .
C1_5 C 0.6096(4) 1.0118(7) 0.3449(3) 0.174(4) Uani 1 1 d D U . . .
H1_5 H 0.593370 0.974744 0.333685 0.209 Uiso 1 1 calc R U . . .
O1_5 O 0.5935(3) 1.0470(5) 0.3689(2) 0.173(3) Uani 1 1 d D U . . .
N1_5 N 0.6507(4) 1.0280(6) 0.3354(3) 0.177(3) Uani 1 1 d D U . . .
C2_5 C 0.6605(5) 0.9888(8) 0.3069(3) 0.199(6) Uani 1 1 d D U . . .
H2A_5 H 0.688730 1.002091 0.301679 0.298 Uiso 1 1 calc R U . . .
H2B_5 H 0.659244 0.935835 0.310727 0.298 Uiso 1 1 calc R U . . .
H2C_5 H 0.640094 1.001886 0.288909 0.298 Uiso 1 1 calc R U . . .
C3_5 C 0.6792(5) 1.0820(8) 0.3506(4) 0.210(6) Uani 1 1 d D U . . .
H3A_5 H 0.705084 1.082886 0.339868 0.315 Uiso 1 1 calc R U . . .
H3B_5 H 0.665963 1.130543 0.349034 0.315 Uiso 1 1 calc R U . . .
H3C_5 H 0.685711 1.069231 0.373221 0.315 Uiso 1 1 calc R U . . .

loop_
_atom_site_aniso_label
_atom_site_aniso_U_11
_atom_site_aniso_U_22
_atom_site_aniso_U_33
_atom_site_aniso_U_23
_atom_site_aniso_U_13
_atom_site_aniso_U_12
Cu1 0.1406(10) 0.0881(7) 0.0709(6) -0.0268(5) 0.0499(7) -0.0359(7)
O1S 0.160(6) 0.144(6) 0.100(4) -0.033(4) 0.028(4) -0.050(5)
Cu2 0.0998(7) 0.0640(5) 0.0401(4) -0.0008(4) 0.0191(4) -0.0087(5)
O2S 0.075(3) 0.094(3) 0.075(3) 0.003(2) 0.043(2) -0.003(2)
Cu3 0.0571(5) 0.0458(4) 0.0517(4) -0.0141(3) 0.0174(3) -0.0185(3)
O3S 0.137(5) 0.148(6) 0.146(6) -0.106(5) -0.045(4) 0.024(4)
Cu5 0.0400(4) 0.0597(5) 0.0583(5) -0.0001(4) 0.0219(3) 0.0002(3)
O4S 0.094(3) 0.068(2) 0.048(2) 0.0057(18) 0.017(2) 0.002(2)
Cu4 0.0641(5) 0.0452(4) 0.0505(4) -0.0133(3) 0.0173(4) -0.0207(4)
O1_1 0.150(4) 0.073(3) 0.079(3) 0.016(2) 0.057(3) 0.026(3)
C1_1 0.124(4) 0.068(4) 0.074(3) 0.003(3) 0.047(3) 0.013(3)
O2_1 0.132(4) 0.063(3) 0.072(3) 0.003(2) 0.044(3) 0.011(3)
C3_1 0.137(5) 0.062(3) 0.073(4) -0.002(3) 0.047(4) -0.004(4)
O3_1 0.050(2) 0.089(3) 0.067(2) -0.007(2) 0.0209(18) -0.019(2)
C4_1 0.128(5) 0.069(4) 0.072(4) -0.004(3) 0.049(4) -0.010(4)
O4_1 0.053(2) 0.067(2) 0.062(2) -0.0039(18) 0.0179(17) -0.0103(18)
C5_1 0.095(4) 0.061(3) 0.071(3) -0.009(3) 0.037(3) -0.003(3)
O5_1 0.067(2) 0.061(2) 0.070(2) -0.0159(19) 0.0280(19) -0.0144(19)
C6_1 0.141(5) 0.057(3) 0.076(4) -0.004(3) 0.049(3) -0.002(3)
O6_1 0.068(2) 0.064(2) 0.062(2) -0.0097(18) 0.0230(19) -0.0179(19)
C7_1 0.133(5) 0.061(3) 0.072(4) -0.001(3) 0.046(4) -0.004(4)
O7_1 0.220(6) 0.073(3) 0.094(4) 0.005(3) 0.056(4) 0.003(4)
C8_1 0.072(3) 0.064(3) 0.064(3) -0.008(3) 0.025(3) -0.006(3)
C9_1 0.070(3) 0.058(3) 0.067(3) -0.009(3) 0.022(3) -0.008(3)
C10_1 0.057(3) 0.052(3) 0.063(3) -0.004(2) 0.022(2) -0.004(2)
C11_1 0.054(3) 0.056(3) 0.058(3) 0.004(2) 0.018(2) 0.005(2)
C12_1 0.054(3) 0.063(3) 0.062(3) 0.001(2) 0.016(2) -0.003(2)
C13_1 0.060(3) 0.071(3) 0.068(3) -0.004(3) 0.026(3) -0.005(3)
C14_1 0.042(3) 0.067(3) 0.062(3) 0.000(2) 0.017(2) 0.002(2)
C15_1 0.055(3) 0.055(3) 0.069(3) -0.003(3) 0.022(2) -0.009(2)
C16_1 0.330(14) 0.080(6) 0.137(8) 0.018(6) 0.090(9) 0.001(8)
C2_1 0.121(4) 0.063(3) 0.067(3) 0.001(3) 0.045(3) 0.012(3)
O1_2 0.157(5) 0.127(4) 0.098(4) -0.042(3) 0.054(3) -0.033(4)
C1_2 0.162(5) 0.082(4) 0.076(4) -0.020(3) 0.063(4) -0.034(4)
O2_2 0.167(4) 0.079(3) 0.068(3) -0.010(2) 0.053(3) -0.021(3)
C3_2 0.176(6) 0.092(5) 0.106(5) -0.029(4) 0.084(4) -0.042(5)
O3_2 0.068(3) 0.084(3) 0.076(3) -0.020(2) 0.037(2) -0.019(2)
C4_2 0.165(6) 0.091(5) 0.104(5) -0.034(4) 0.076(4) -0.043(4)
O4_2 0.060(2) 0.070(3) 0.079(3) -0.022(2) 0.037(2) -0.019(2)
C5_2 0.134(5) 0.076(4) 0.095(4) -0.032(3) 0.074(4) -0.030(4)
O5_2 0.069(2) 0.078(3) 0.075(3) -0.024(2) 0.033(2) -0.026(2)
C6_2 0.180(5) 0.084(4) 0.109(4) -0.027(4) 0.093(4) -0.037(4)
O6_2 0.072(2) 0.068(2) 0.078(3) -0.030(2) 0.031(2) -0.025(2)
C7_2 0.177(6) 0.082(4) 0.098(5) -0.029(4) 0.078(4) -0.038(4)
O7_2 0.234(6) 0.089(4) 0.141(5) -0.025(3) 0.125(5) -0.037(4)
C8_2 0.100(4) 0.066(3) 0.091(4) -0.026(3) 0.055(3) -0.023(3)
C9_2 0.081(4) 0.066(3) 0.095(4) -0.015(3) 0.053(3) -0.014(3)
C10_2 0.060(3) 0.061(3) 0.082(3) -0.017(3) 0.034(3) -0.016(3)
C11_2 0.068(3) 0.058(3) 0.069(3) -0.018(3) 0.029(3) -0.011(3)
C12_2 0.075(3) 0.058(3) 0.079(3) -0.018(3) 0.039(3) -0.014(3)
C13_2 0.088(4) 0.068(3) 0.085(4) -0.025(3) 0.043(3) -0.023(3)
C14_2 0.051(3) 0.065(3) 0.079(3) -0.014(3) 0.030(3) -0.012(2)
C15_2 0.071(3) 0.063(3) 0.077(3) -0.017(3) 0.038(3) -0.017(3)
C16_2 0.292(13) 0.099(7) 0.191(10) 0.000(7) 0.158(10) -0.022(8)
C2_2 0.163(5) 0.079(4) 0.089(4) -0.029(3) 0.071(4) -0.038(4)
O1_3 0.160(6) 0.144(6) 0.083(4) -0.037(4) 0.006(4) 0.038(5)
C1_3 0.114(5) 0.115(5) 0.067(4) -0.012(4) 0.013(4) 0.015(4)
O2_3 0.106(4) 0.094(3) 0.064(3) 0.002(2) 0.007(3) -0.010(3)
C3_3 0.114(5) 0.113(5) 0.073(4) -0.007(4) 0.002(4) 0.016(4)
O3_3 0.093(3) 0.056(2) 0.062(2) -0.0055(19) 0.012(2) -0.019(2)
C4_3 0.128(5) 0.125(5) 0.078(4) -0.014(4) -0.001(4) 0.011(5)
O4_3 0.093(3) 0.051(2) 0.063(2) -0.0022(18) 0.006(2) -0.014(2)
C5_3 0.112(5) 0.105(5) 0.075(4) 0.008(4) -0.010(4) -0.007(4)
O5_3 0.077(3) 0.047(2) 0.069(2) 0.0027(18) 0.005(2) 0.0040(19)
C6_3 0.128(5) 0.129(5) 0.074(4) -0.012(4) -0.003(4) 0.002(5)
O6_3 0.081(3) 0.060(2) 0.068(3) 0.007(2) 0.009(2) 0.005(2)
C7_3 0.130(6) 0.131(6) 0.084(4) -0.011(4) -0.002(4) 0.015(5)
C8_3 0.107(4) 0.081(4) 0.069(3) 0.004(3) 0.000(3) -0.013(4)
C9_3 0.099(4) 0.072(4) 0.070(4) 0.001(3) -0.001(3) -0.013(3)
C10_3 0.083(4) 0.062(3) 0.068(3) -0.001(3) 0.014(3) -0.011(3)
C11_3 0.070(3) 0.060(3) 0.066(3) 0.000(3) 0.016(3) -0.003(3)
C12_3 0.070(3) 0.051(3) 0.073(3) 0.002(3) 0.013(3) -0.004(3)
C13_3 0.093(4) 0.070(4) 0.073(4) 0.011(3) 0.003(3) -0.004(3)
C14_3 0.089(4) 0.053(3) 0.066(3) 0.006(3) 0.025(3) -0.012(3)
C15_3 0.068(3) 0.052(3) 0.069(3) 0.009(3) 0.018(3) 0.007(3)
C2_3 0.105(5) 0.113(5) 0.071(4) -0.004(4) 0.005(4) 0.020(4)
O7A_3 0.142(8) 0.154(9) 0.075(6) -0.018(7) -0.004(6) 0.007(7)
C16A_3 0.159(16) 0.208(18) 0.098(13) -0.033(14) 0.010(13) 0.005(15)
O7B_3 0.138(7) 0.171(8) 0.091(6) -0.029(6) -0.012(6) 0.037(7)
C16B_3 0.154(14) 0.224(16) 0.112(12) -0.050(12) -0.026(11) 0.093(13)
C1_4 0.139(7) 0.190(8) 0.157(7) -0.059(6) -0.027(6) -0.009(5)
O1_4 0.128(5) 0.131(5) 0.146(6) -0.079(4) -0.021(4) -0.011(4)
N1_4 0.126(6) 0.247(8) 0.152(7) -0.039(6) -0.044(5) -0.024(6)
C2_4 0.155(11) 0.302(15) 0.225(12) 0.071(11) -0.078(8) -0.082(10)
C3_4 0.176(11) 0.254(13) 0.139(8) -0.080(9) -0.045(8) 0.037(10)
C1_5 0.175(9) 0.171(9) 0.173(9) -0.029(7) 0.006(7) -0.009(8)
O1_5 0.223(9) 0.141(7) 0.156(7) 0.006(5) 0.021(6) 0.013(6)
N1_5 0.171(8) 0.175(8) 0.183(8) -0.029(6) -0.003(7) -0.011(7)
C2_5 0.183(11) 0.199(12) 0.211(13) -0.067(10) 0.000(10) 0.007(10)
C3_5 0.230(13) 0.175(12) 0.213(13) -0.020(10) -0.044(11) -0.042(10)

loop_
_atom_type_symbol
_atom_type_description
_atom_type_scat_dispersion_real
_atom_type_scat_dispersion_imag
_atom_type_scat_source
C C 0.0181 0.0091 'International Tables Vol C Tables 4.2.6.8 and 6.1.1.4'
H H 0.0000 0.0000 'International Tables Vol C Tables 4.2.6.8 and 6.1.1.4'
Cu Cu -1.9646 0.5888 'International Tables Vol C Tables 4.2.6.8 and 6.1.1.4'
N N 0.0311 0.0180 'International Tables Vol C Tables 4.2.6.8 and 6.1.1.4'
O O 0.0492 0.0322 'International Tables Vol C Tables 4.2.6.8 and 6.1.1.4'

loop_
_geom_angle_atom_site_label_1
_geom_angle_atom_site_label_2
_geom_angle_atom_site_label_3
_geom_angle
_geom_angle_site_symmetry_1
_geom_angle_site_symmetry_3
_geom_angle_publ_flag
O1_2 Cu1 O4S 97.4(2) . . ?
O1_2 Cu1 O1_1 154.7(3) . 8_466 ?
O4S Cu1 O1_1 93.4(2) . 8_466 ?
O1_2 Cu1 O1S 83.7(3) . . ?
O4S Cu1 O1S 174.1(3) . . ?
O1_1 Cu1 O1S 87.9(3) 8_466 . ?
O4S Cu2 O2_1 173.2(2) . 4 ?
O4S Cu2 O2_2 93.9(2) . . ?
O2_1 Cu2 O2_2 81.4(2) 4 . ?
O4S Cu2 O2_3 91.7(2) . 7_566 ?
O2_1 Cu2 O2_3 94.5(2) 4 7_566 ?
O2_2 Cu2 O2_3 158.5(3) . 7_566 ?
O4S Cu2 O4S 85.76(18) . 5_576 ?
O2_1 Cu2 O4S 92.23(18) 4 5_576 ?
O2_2 Cu2 O4S 118.8(2) . 5_576 ?
O2_3 Cu2 O4S 82.3(2) 7_566 5_576 ?
O5_1 Cu3 O5_2 168.56(17) . . ?
O5_1 Cu3 O4_3 90.36(19) . . ?
O5_2 Cu3 O4_3 88.5(2) . . ?
O5_1 Cu3 O6_3 88.22(18) . 4 ?
O5_2 Cu3 O6_3 90.4(2) . 4 ?
O4_3 Cu3 O6_3 167.60(18) . 4 ?
O5_1 Cu3 O3S 94.1(2) . . ?
O5_2 Cu3 O3S 97.3(2) . . ?
O4_3 Cu3 O3S 94.1(2) . . ?
O6_3 Cu3 O3S 98.3(2) 4 . ?
O5_1 Cu3 Cu4 86.33(12) . . ?
O5_2 Cu3 Cu4 82.25(12) . . ?
O4_3 Cu3 Cu4 81.29(12) . . ?
O6_3 Cu3 Cu4 86.33(13) 4 . ?
O3S Cu3 Cu4 175.4(2) . . ?
O4_1 Cu5 O3_2 168.26(16) . 3 ?
O4_1 Cu5 O4_2 89.01(19) . 4 ?
O3_2 Cu5 O4_2 87.9(2) 3 4 ?
O4_1 Cu5 O3_1 90.56(19) . 2_655 ?
O3_2 Cu5 O3_1 89.8(2) 3 2_655 ?
O4_2 Cu5 O3_1 166.12(16) 4 2_655 ?
O4_1 Cu5 O2S 100.32(17) . . ?
O3_2 Cu5 O2S 91.40(18) 3 . ?
O4_2 Cu5 O2S 101.65(17) 4 . ?
O3_1 Cu5 O2S 92.08(17) 2_655 . ?
O4_1 Cu5 Cu5 85.98(11) . 2_655 ?
O3_2 Cu5 Cu5 82.48(11) 3 2_655 ?
O4_2 Cu5 Cu5 84.93(11) 4 2_655 ?
O3_1 Cu5 Cu5 81.20(11) 2_655 2_655 ?
O2S Cu5 Cu5 170.89(14) . 2_655 ?
Cu1 O4S Cu2 124.6(2) . . ?
Cu1 O4S Cu2 95.39(19) . 5_576 ?
Cu2 O4S Cu2 94.24(18) . 5_576 ?
O3_3 Cu4 O5_3 168.30(17) . 4 ?
O3_3 Cu4 O6_2 89.04(19) . . ?
O5_3 Cu4 O6_2 90.18(19) 4 . ?
O3_3 Cu4 O6_1 89.80(18) . . ?
O5_3 Cu4 O6_1 88.39(18) 4 . ?
O6_2 Cu4 O6_1 167.28(17) . . ?
O3_3 Cu4 O1_4 97.5(3) . . ?
O5_3 Cu4 O1_4 94.2(3) 4 . ?
O6_2 Cu4 O1_4 98.2(2) . . ?
O6_1 Cu4 O1_4 94.5(2) . . ?
O3_3 Cu4 Cu3 86.96(12) . . ?
O5_3 Cu4 Cu3 81.34(12) 4 . ?
O6_2 Cu4 Cu3 85.95(12) . . ?
O6_1 Cu4 Cu3 81.34(12) . . ?
O1_4 Cu4 Cu3 173.9(2) . . ?
C1_1 O1_1 Cu1 127.4(5) . 8_565 ?
O2_1 C1_1 O1_1 127.5(6) . . ?
O2_1 C1_1 C2_1 115.8(6) . . ?
O1_1 C1_1 C2_1 116.6(6) . . ?
C1_1 O2_1 Cu2 129.7(4) . 4_545 ?
C2_1 C3_1 C4_1 118.6(7) . . ?
C14_1 O3_1 Cu5 125.3(4) . 2_655 ?
C5_1 C4_1 C3_1 122.0(6) . . ?
C14_1 O4_1 Cu5 120.3(4) . . ?
C4_1 C5_1 C6_1 118.8(6) . . ?
C4_1 C5_1 C8_1 119.9(6) . . ?
C6_1 C5_1 C8_1 121.4(6) . . ?
C15_1 O5_1 Cu3 121.2(3) . . ?
O7_1 C6_1 C5_1 117.4(6) . . ?
O7_1 C6_1 C7_1 123.4(6) . . ?
C5_1 C6_1 C7_1 119.3(6) . . ?
C15_1 O6_1 Cu4 125.2(4) . . ?
C2_1 C7_1 C6_1 120.6(6) . . ?
C6_1 O7_1 C16_1 118.6(7) . . ?
C13_1 C8_1 C9_1 120.0(5) . . ?
C13_1 C8_1 C5_1 120.5(5) . . ?
C9_1 C8_1 C5_1 119.5(6) . . ?
C8_1 C9_1 C10_1 119.6(6) . . ?
C11_1 C10_1 C9_1 120.3(5) . . ?
C11_1 C10_1 C15_1 120.3(5) . . ?
C9_1 C10_1 C15_1 119.3(5) . . ?
C10_1 C11_1 C12_1 119.4(5) . . ?
C11_1 C12_1 C13_1 120.2(6) . . ?
C11_1 C12_1 C14_1 118.8(5) . . ?
C13_1 C12_1 C14_1 121.0(5) . . ?
C8_1 C13_1 C12_1 120.4(5) . . ?
O4_1 C14_1 O3_1 126.3(5) . . ?
O4_1 C14_1 C12_1 117.9(5) . . ?
O3_1 C14_1 C12_1 115.8(5) . . ?
O5_1 C15_1 O6_1 125.5(5) . . ?
O5_1 C15_1 C10_1 117.7(5) . . ?
O6_1 C15_1 C10_1 116.6(5) . . ?
C3_1 C2_1 C7_1 120.3(6) . . ?
C3_1 C2_1 C1_1 119.9(6) . . ?
C7_1 C2_1 C1_1 119.7(6) . . ?
C1_2 O1_2 Cu1 130.2(5) . . ?
O2_2 C1_2 O1_2 125.2(7) . . ?
O2_2 C1_2 C2_2 117.1(7) . . ?
O1_2 C1_2 C2_2 117.7(7) . . ?
C1_2 O2_2 Cu2 132.9(5) . . ?
C4_2 C3_2 C2_2 119.4(7) . . ?
C14_2 O3_2 Cu5 124.6(4) . 3_445 ?
C3_2 C4_2 C5_2 121.2(8) . . ?
C14_2 O4_2 Cu5 121.9(3) . 4_545 ?
C6_2 C5_2 C4_2 118.2(6) . . ?
C6_2 C5_2 C8_2 123.8(6) . . ?
C4_2 C5_2 C8_2 117.9(7) . . ?
C15_2 O5_2 Cu3 124.6(4) . . ?
C5_2 C6_2 O7_2 116.2(6) . . ?
C5_2 C6_2 C7_2 122.0(7) . . ?
O7_2 C6_2 C7_2 121.7(7) . . ?
C15_2 O6_2 Cu4 120.4(4) . . ?
C2_2 C7_2 C6_2 118.8(7) . . ?
C6_2 O7_2 C16_2 116.8(6) . . ?
C13_2 C8_2 C9_2 119.9(6) . . ?
C13_2 C8_2 C5_2 124.6(6) . . ?
C9_2 C8_2 C5_2 115.5(6) . . ?
C10_2 C9_2 C8_2 119.3(5) . . ?
C9_2 C10_2 C11_2 120.5(6) . . ?
C9_2 C10_2 C14_2 119.4(5) . . ?
C11_2 C10_2 C14_2 120.1(5) . . ?
C12_2 C11_2 C10_2 119.9(5) . . ?
C11_2 C12_2 C13_2 120.5(5) . . ?
C11_2 C12_2 C15_2 119.1(5) . . ?
C13_2 C12_2 C15_2 120.3(6) . . ?
C8_2 C13_2 C12_2 119.8(6) . . ?
O4_2 C14_2 O3_2 124.8(5) . . ?
O4_2 C14_2 C10_2 118.5(5) . . ?
O3_2 C14_2 C10_2 116.7(5) . . ?
O6_2 C15_2 O5_2 126.4(5) . . ?
O6_2 C15_2 C12_2 119.5(5) . . ?
O5_2 C15_2 C12_2 114.1(5) . . ?
C7_2 C2_2 C3_2 120.1(7) . . ?
C7_2 C2_2 C1_2 119.8(7) . . ?
C3_2 C2_2 C1_2 120.2(7) . . ?
O1_3 C1_3 O2_3 122.2(8) . . ?
O1_3 C1_3 C2_3 121.3(8) . . ?
O2_3 C1_3 C2_3 116.4(7) . . ?
C1_3 O2_3 Cu2 110.8(5) . 7_566 ?
C2_3 C3_3 C4_3 119.4(9) . . ?
C14_3 O3_3 Cu4 120.0(4) . . ?
C5_3 C4_3 O7B_3 124.8(9) . . ?
C5_3 C4_3 C3_3 119.8(9) . . ?
O7B_3 C4_3 C3_3 115.3(9) . . ?
C14_3 O4_3 Cu3 126.0(4) . . ?
C4_3 C5_3 C6_3 120.5(8) . . ?
C4_3 C5_3 C8_3 121.1(9) . . ?
C6_3 C5_3 C8_3 118.3(8) . . ?
C15_3 O5_3 Cu4 127.1(4) . 4_545 ?
C7_3 C6_3 C5_3 116.5(10) . . ?
C7_3 C6_3 O7A_3 118.2(9) . . ?
C5_3 C6_3 O7A_3 125.1(9) . . ?
C15_3 O6_3 Cu3 120.7(4) . 4_545 ?
C2_3 C7_3 C6_3 123.1(9) . . ?
C9_3 C8_3 C13_3 119.7(7) . . ?
C9_3 C8_3 C5_3 119.6(7) . . ?
C13_3 C8_3 C5_3 120.7(7) . . ?
C8_3 C9_3 C10_3 121.3(7) . . ?
C9_3 C10_3 C11_3 118.9(6) . . ?
C9_3 C10_3 C14_3 122.1(6) . . ?
C11_3 C10_3 C14_3 119.0(6) . . ?
C12_3 C11_3 C10_3 120.1(6) . . ?
C11_3 C12_3 C13_3 120.8(6) . . ?
C11_3 C12_3 C15_3 120.0(6) . . ?
C13_3 C12_3 C15_3 119.2(6) . . ?
C8_3 C13_3 C12_3 119.2(6) . . ?
O3_3 C14_3 O4_3 125.6(6) . . ?
O3_3 C14_3 C10_3 117.5(6) . . ?
O4_3 C14_3 C10_3 116.8(6) . . ?
O6_3 C15_3 O5_3 124.5(6) . . ?
O6_3 C15_3 C12_3 119.5(6) . . ?
O5_3 C15_3 C12_3 116.0(5) . . ?
C7_3 C2_3 C3_3 120.6(8) . . ?
C7_3 C2_3 C1_3 120.5(8) . . ?
C3_3 C2_3 C1_3 118.9(8) . . ?
C16A_3 O7A_3 C6_3 118.7(15) . . ?
C4_3 O7B_3 C16B_3 124.5(12) . . ?
O1_4 C1_4 N1_4 130.1(10) . . ?
C1_4 O1_4 Cu4 104.1(6) . . ?
C2_4 N1_4 C3_4 129.8(9) . . ?
C2_4 N1_4 C1_4 112.3(7) . . ?
C3_4 N1_4 C1_4 116.0(9) . . ?
O1_5 C1_5 N1_5 122.3(13) . . ?
C1_5 N1_5 C3_5 124.9(12) . . ?
C1_5 N1_5 C2_5 113.4(11) . . ?
C3_5 N1_5 C2_5 121.5(12) . . ?

loop_
_geom_bond_atom_site_label_1
_geom_bond_atom_site_label_2
_geom_bond_distance
_geom_bond_site_symmetry_2
_geom_bond_publ_flag
Cu1 O1_2 1.899(5) . ?
Cu1 O4S 1.919(5) . ?
Cu1 O1_1 1.929(4) 8_466 ?
Cu1 O1S 1.980(6) . ?
Cu2 O4S 1.933(4) . ?
Cu2 O2_1 1.954(4) 4 ?
Cu2 O2_2 1.961(5) . ?
Cu2 O2_3 1.972(5) 7_566 ?
Cu2 O4S 2.321(4) 5_576 ?
O2S Cu5 2.155(4) . ?
Cu3 O5_1 1.938(4) . ?
Cu3 O5_2 1.943(4) . ?
Cu3 O4_3 1.949(4) . ?
Cu3 O6_3 1.955(4) 4 ?
Cu3 O3S 2.137(5) . ?
Cu3 Cu4 2.6547(11) . ?
Cu5 O4_1 1.942(4) . ?
Cu5 O3_2 1.946(4) 3 ?
Cu5 O4_2 1.948(4) 4 ?
Cu5 O3_1 1.950(4) 2_655 ?
Cu5 Cu5 2.6645(15) 2_655 ?
Cu4 O3_3 1.937(4) . ?
Cu4 O5_3 1.940(4) 4 ?
Cu4 O6_2 1.955(4) . ?
Cu4 O6_1 1.962(4) . ?
Cu4 O1_4 2.123(5) . ?
O1_1 C1_1 1.267(8) . ?
C1_1 O2_1 1.230(8) . ?
C1_1 C2_1 1.511(9) . ?
C3_1 C2_1 1.359(9) . ?
C3_1 C4_1 1.392(9) . ?
O3_1 C14_1 1.264(6) . ?
C4_1 C5_1 1.368(9) . ?
O4_1 C14_1 1.248(6) . ?
C5_1 C6_1 1.387(9) . ?
C5_1 C8_1 1.512(8) . ?
O5_1 C15_1 1.248(7) . ?
C6_1 O7_1 1.359(8) . ?
C6_1 C7_1 1.390(9) . ?
O6_1 C15_1 1.268(7) . ?
C7_1 C2_1 1.379(9) . ?
O7_1 C16_1 1.465(11) . ?
C8_1 C13_1 1.368(9) . ?
C8_1 C9_1 1.399(8) . ?
C9_1 C10_1 1.402(8) . ?
C10_1 C11_1 1.380(8) . ?
C10_1 C15_1 1.496(7) . ?
C11_1 C12_1 1.396(7) . ?
C12_1 C13_1 1.398(8) . ?
C12_1 C14_1 1.497(8) . ?
O1_2 C1_2 1.253(9) . ?
C1_2 O2_2 1.239(9) . ?
C1_2 C2_2 1.491(10) . ?
C3_2 C4_2 1.379(10) . ?
C3_2 C2_2 1.406(11) . ?
O3_2 C14_2 1.281(6) . ?
C4_2 C5_2 1.395(10) . ?
O4_2 C14_2 1.262(7) . ?
C5_2 C6_2 1.370(11) . ?
C5_2 C8_2 1.488(8) . ?
O5_2 C15_2 1.283(7) . ?
C6_2 O7_2 1.381(9) . ?
C6_2 C7_2 1.402(10) . ?
O6_2 C15_2 1.244(7) . ?
C7_2 C2_2 1.373(10) . ?
O7_2 C16_2 1.502(12) . ?
C8_2 C13_2 1.381(9) . ?
C8_2 C9_2 1.426(9) . ?
C9_2 C10_2 1.389(8) . ?
C10_2 C11_2 1.400(8) . ?
C10_2 C14_2 1.463(8) . ?
C11_2 C12_2 1.380(8) . ?
C12_2 C13_2 1.410(8) . ?
C12_2 C15_2 1.491(8) . ?
O1_3 C1_3 1.209(9) . ?
C1_3 O2_3 1.240(10) . ?
C1_3 C2_3 1.535(8) . ?
C3_3 C2_3 1.350(11) . ?
C3_3 C4_3 1.438(11) . ?
O3_3 C14_3 1.269(7) . ?
C4_3 C5_3 1.344(12) . ?
C4_3 O7B_3 1.412(14) . ?
O4_3 C14_3 1.270(8) . ?
C5_3 C6_3 1.420(13) . ?
C5_3 C8_3 1.519(11) . ?
O5_3 C15_3 1.272(7) . ?
C6_3 C7_3 1.407(12) . ?
C6_3 O7A_3 1.502(18) . ?
O6_3 C15_3 1.258(7) . ?
C7_3 C2_3 1.325(12) . ?
C8_3 C9_3 1.383(10) . ?
C8_3 C13_3 1.386(10) . ?
C9_3 C10_3 1.394(9) . ?
C10_3 C11_3 1.408(9) . ?
C10_3 C14_3 1.484(9) . ?
C11_3 C12_3 1.363(8) . ?
C12_3 C13_3 1.419(9) . ?
C12_3 C15_3 1.477(9) . ?
O7A_3 C16A_3 1.446(10) . ?
O7B_3 C16B_3 1.450(9) . ?
C1_4 O1_4 1.418(12) . ?
C1_4 N1_4 1.470(7) . ?
N1_4 C2_4 1.444(6) . ?
N1_4 C3_4 1.456(7) . ?
C1_5 O1_5 1.335(12) . ?
C1_5 N1_5 1.440(8) . ?
N1_5 C3_5 1.450(7) . ?
N1_5 C2_5 1.453(7) . ?
